data_1010915
loop_
_publ_author_name
'Sturdivant, J H'

_publ_section_title 'The Crystal Structure of Columbite'
_journal_coden_ASTM ZEKGAX
_journal_name_full
;
Zeitschrift fuer Kristallographie, Kristallgeometrie, Kristallphysik,
Kristallchemie (-144,1977)
;
_journal_page_first 88
_journal_page_last 108
_journal_volume 75
_journal_year 1930
_chemical_compound_source 'from Norway'
_chemical_formula_analytical 'Fe Nb1.72 Ta.28 O6'
_chemical_formula_structural 'Fe Nb2 O6'
_chemical_formula_sum 'Fe Nb2 O6'
_chemical_name_mineral Columbite
_chemical_name_systematic 'Iron niobate'
_space_group_IT_number 60
_symmetry_cell_setting orthorhombic
_symmetry_Int_Tables_number 60
_symmetry_space_group_name_Hall '-P 2a 2n'
_symmetry_space_group_name_H-M 'P n c a'
_cell_angle_alpha 90
_cell_angle_beta 90
_cell_angle_gamma 90
_cell_formula_units_Z 4
_cell_length_a 5.082
_cell_length_b 14.238
_cell_length_c 5.73
_cell_volume 414.6
_exptl_crystal_density_meas 5.71(1)
_cod_database_code 1010915

loop_
_symmetry_equiv_pos_as_xyz
x,y,z
1/2+x,1/2-y,1/2-z
-x,1/2+y,1/2-z
1/2-x,-y,z
-x,-y,-z
1/2-x,1/2+y,1/2+z
x,1/2-y,1/2+z
1/2+x,y,-z

loop_
_atom_site_label
_atom_site_type_symbol
_atom_site_symmetry_multiplicity
_atom_site_Wyckoff_symbol
_atom_site_fract_x
_atom_site_fract_y
_atom_site_fract_z
_atom_site_occupancy
_atom_site_attached_hydrogens
_atom_site_calc_flag
Fe1 Fe2+ 4 c 0.75 0. 0.6 1. 0 d
Nb1 Nb5+ 8 d 0. 0.163 0.075 1. 0 d
O1 O2- 8 d 0.333 0.09 0.155 1. 0 d
O2 O2- 8 d 0.333 0.41 0.15 1. 0 d
O3 O2- 8 d 0.32 0.75 0.17 1. 0 d

loop_
_atom_type_symbol
_atom_type_oxidation_number
Fe2+ 2.000
Nb5+ 5.000
O2- -2.000
